data_1538562
loop_
_publ_author_name
'Jacobs, H.'
'Schardey, A.'
'Harbrecht, B.'

_publ_section_title
;
 Neue ternaere Alkalimetallhydroxide, M Li2 (O H)3 mit M = K, Rb, Cs sowie
 ein Caesiumdilithiumamid, Cs Li2 (N H2)3 - Strukturverwandtschaft zum Ba
 Ni O3 - Typ und zu Li O H
;
_journal_name_full 'Zeitschrift fuer Anorganische und Allgemeine Chemie'
_journal_page_first 43
_journal_page_last 56
_journal_volume 555
_journal_year 1987
_chemical_formula_sum 'Cs H6 Li2 N3'
_chemical_name_systematic 'Cs Li2 (N H2)3'
_space_group_IT_number 63
_symmetry_space_group_name_Hall '-C 2c 2'
_symmetry_space_group_name_H-M 'C m c m'
_cell_angle_alpha 90
_cell_angle_beta 90
_cell_angle_gamma 90
_cell_formula_units_Z 4
_cell_length_a 8.726
_cell_length_b 11.151
_cell_length_c 5.445
_cell_volume 529.818
_citation_journal_id_ASTM ZAACAB
_cod_data_source_file Jacobs_ZAACAB_1987_1836.cif
_cod_data_source_block H6Cs1Li2N3
_cod_original_cell_volume 529.8182
_cod_original_formula_sum 'H6 Cs1 Li2 N3'
_cod_database_code 1538562

loop_
_symmetry_equiv_pos_as_xyz
x,y,z
-x,-y,z+1/2
x,-y,-z
-x,y,-z+1/2
-x,-y,-z
x,y,-z-1/2
-x,y,z
x,-y,z-1/2
x+1/2,y+1/2,z
-x+1/2,-y+1/2,z+1/2
x+1/2,-y+1/2,-z
-x+1/2,y+1/2,-z+1/2
-x+1/2,-y+1/2,-z
x+1/2,y+1/2,-z-1/2
-x+1/2,y+1/2,z
x+1/2,-y+1/2,z-1/2

loop_
_atom_site_label
_atom_site_type_symbol
_atom_site_fract_x
_atom_site_fract_y
_atom_site_fract_z
_atom_site_occupancy
_atom_site_U_iso_or_equiv
Li1 Li+1 0.1452 0 0 1 0.0
N1 N-3 0 0.0979 0.25 1 0.0
H2 H+1 0.135 0.431 0.25 1 0.0
N2 N-3 0.2269 0.4045 0.25 1 0.0
Cs1 Cs+1 0 0.69994 0.25 1 0.0
H1 H+1 0.93 0.134 0.25 1 0.0
H3 H+1 0.22 0.33 0.25 1 0.0
